data_7231768
loop_
_publ_author_name
'Danylyuk, Oksana'

_publ_section_title
;
 Host--guest complexes of cucurbit[6]uril with phenethylamine-type
 stimulants
;
_journal_issue 47
_journal_name_full CrystEngComm
_journal_page_first 7642
_journal_paper_doi 10.1039/C8CE01661E
_journal_volume 20
_journal_year 2018
_chemical_absolute_configuration syn
_chemical_formula_moiety (C36H36N24O12).2(C10H16NO)+.2Cl-.8.6(H2O)
_chemical_formula_sum 'C56 H85 Cl2 N26 O22.6'
_chemical_formula_weight 1555.3
_chemical_name_common 'cucurbit[6]uril/(-)-ephedrine complex'
_space_group_crystal_system orthorhombic
_space_group_IT_number 19
_space_group_name_Hall 'P 2ac 2ab'
_space_group_name_H-M_alt 'P 21 21 21'
_symmetry_space_group_name_Hall 'P 2ac 2ab'
_symmetry_space_group_name_H-M 'P 21 21 21'
_atom_sites_solution_hydrogens mixed
_audit_creation_method SHELXL-2013
_audit_update_record
;
2018-11-05 deposited with the CCDC.
2018-11-06 downloaded from the CCDC.
;
_cell_angle_alpha 90
_cell_angle_beta 90
_cell_angle_gamma 90
_cell_formula_units_Z 4
_cell_length_a 12.4801(1)
_cell_length_b 23.2176(2)
_cell_length_c 23.4275(3)
_cell_measurement_reflns_used 9214
_cell_measurement_temperature 100.0(1)
_cell_measurement_theta_max 27.48
_cell_measurement_theta_min 2.55
_cell_volume 6788.30(12)
_computing_cell_refinement 'Denzo and Scalepak (Otwinowski & Minor, 1997)'
_computing_data_collection 'Collect data collection software (Nonius B.V., 1998)'
_computing_data_reduction 'Denzo and Scalepak (Otwinowski & Minor, 1997)'
_computing_structure_refinement 'SHELXL-2013 (Sheldrick, 2013)'
_computing_structure_solution 'SHELXS-97 (Sheldrick, 1990)'
_diffrn_ambient_temperature 100.0(1)
_diffrn_detector_area_resol_mean 8.3
_diffrn_measured_fraction_theta_full 0.997
_diffrn_measured_fraction_theta_max 0.992
_diffrn_measurement_device_type KappaApexII
_diffrn_measurement_method 'phi and omega scans'
_diffrn_radiation_type MoK\a
_diffrn_radiation_wavelength 0.71073
_diffrn_reflns_av_R_equivalents 0.052
_diffrn_reflns_av_unetI/netI 0.0342
_diffrn_reflns_Laue_measured_fraction_full 0.997
_diffrn_reflns_Laue_measured_fraction_max 0.992
_diffrn_reflns_number 44488
_diffrn_reflns_point_group_measured_fraction_full 0.998
_diffrn_reflns_point_group_measured_fraction_max 0.985
_diffrn_reflns_theta_full 25.242
_diffrn_reflns_theta_max 28.619
_diffrn_reflns_theta_min 2.385
_diffrn_source 'fine-focus sealed tube'
_exptl_absorpt_coefficient_mu 0.194
_exptl_absorpt_correction_type none
_exptl_crystal_colour colourless
_exptl_crystal_density_diffrn 1.517
_exptl_crystal_description prism
_exptl_crystal_F_000 3252
_exptl_crystal_size_max 0.800
_exptl_crystal_size_mid 0.300
_exptl_crystal_size_min 0.250
_refine_diff_density_max 0.576
_refine_diff_density_min -0.498
_refine_diff_density_rms 0.061
_refine_ls_abs_structure_details
;
 Flack x determined using 6367 quotients [(I+)-(I-)]/[(I+)+(I-)]
 (Parsons and Flack (2004), Acta Cryst. A60, s61).
;
_refine_ls_abs_structure_Flack 0.03(4)
_refine_ls_extinction_coef 0.0012(3)
_refine_ls_extinction_expression Fc^*^=kFc[1+0.001xFc^2^\l^3^/sin(2\q)]^-1/4^
_refine_ls_extinction_method SHELXL
_refine_ls_goodness_of_fit_ref 1.090
_refine_ls_hydrogen_treatment mixed
_refine_ls_matrix_type full
_refine_ls_number_parameters 1026
_refine_ls_number_reflns 17148
_refine_ls_number_restraints 0
_refine_ls_restrained_S_all 1.090
_refine_ls_R_factor_all 0.0652
_refine_ls_R_factor_gt 0.0539
_refine_ls_shift/su_max 0.001
_refine_ls_shift/su_mean 0.000
_refine_ls_structure_factor_coef Fsqd
_refine_ls_weighting_details 'w=1/[\s^2^(Fo^2^)+(0.0417P)^2^+9.6497P] where P=(Fo^2^+2Fc^2^)/3'
_refine_ls_weighting_scheme calc
_refine_ls_wR_factor_gt 0.1211
_refine_ls_wR_factor_ref 0.1284
_reflns_Friedel_coverage 0.821
_reflns_Friedel_fraction_full 0.998
_reflns_Friedel_fraction_max 0.975
_reflns_number_gt 15484
_reflns_number_total 17148
_reflns_threshold_expression 'I > 2\s(I)'
_cod_data_source_file c8ce01661e2.cif
_cod_data_source_block q6_mgcl2_ephedr_2
_cod_depositor_comments 'Adding full bibliography for 7231768--7231771.cif.'
_cod_original_cell_volume 6788.3(1)
_cod_database_code 7231768
_shelx_space_group_comment
;
The symmetry employed for this shelxl refinement is uniquely defined
by the following loop, which should always be used as a source of
symmetry information in preference to the above space-group names.
They are only intended as comments.
;
_shelx_estimated_absorpt_t_min 0.845
_shelx_estimated_absorpt_t_max 0.953
_shelxl_version_number 2013-3

loop_
_space_group_symop_operation_xyz
'x, y, z'
'-x+1/2, -y, z+1/2'
'x+1/2, -y+1/2, -z'
'-x, y+1/2, -z+1/2'

loop_
_atom_site_label
_atom_site_type_symbol
_atom_site_fract_x
_atom_site_fract_y
_atom_site_fract_z
_atom_site_U_iso_or_equiv
_atom_site_adp_type
_atom_site_occupancy
_atom_site_site_symmetry_order
_atom_site_calc_flag
_atom_site_refinement_flags_posn
_atom_site_refinement_flags_adp
_atom_site_refinement_flags_occupancy
_atom_site_disorder_assembly
_atom_site_disorder_group
Cl1 Cl 0.94596(9) 0.81826(5) 0.49658(5) 0.0304(2) Uani 1 1 d . . . . .
Cl4 Cl 0.78689(10) 0.64102(5) 0.56167(5) 0.0337(2) Uani 1 1 d . . . . .
O7 O 0.9056(2) 0.87757(12) 0.24143(11) 0.0193(5) Uani 1 1 d . . . . .
O9 O 0.8992(2) 1.02192(11) 0.05998(12) 0.0194(5) Uani 1 1 d . . . . .
O8 O 1.0396(2) 0.92475(11) 0.12455(11) 0.0183(5) Uani 1 1 d . . . . .
N17 N 1.0589(3) 1.07143(13) 0.07106(13) 0.0171(6) Uani 1 1 d . . . . .
O10 O 0.6272(2) 1.07128(12) 0.10928(12) 0.0210(6) Uani 1 1 d . . . . .
O2 O 1.2307(2) 1.10871(12) 0.28055(12) 0.0226(6) Uani 1 1 d . . . . .
O11 O 0.4939(2) 1.01948(11) 0.22488(11) 0.0200(5) Uani 1 1 d . . . . .
O6 O 0.8768(2) 1.09269(12) 0.44104(12) 0.0218(6) Uani 1 1 d . . . . .
N21 N 0.5149(3) 1.11671(14) 0.24326(13) 0.0176(6) Uani 1 1 d . . . . .
N18 N 0.9070(3) 1.12086(13) 0.07168(13) 0.0179(6) Uani 1 1 d . . . . .
O1 O 1.1257(2) 1.04343(12) 0.40462(12) 0.0219(6) Uani 1 1 d . . . . .
O4 O 0.8497(2) 1.25871(12) 0.24396(11) 0.0203(6) Uani 1 1 d . . . . .
N14 N 1.0734(3) 0.89829(14) 0.27869(13) 0.0182(6) Uani 1 1 d . . . . .
C14 C 1.1204(3) 0.90962(15) 0.33380(15) 0.0158(7) Uani 1 1 d . . . . .
H14 H 1.1776 0.8810 0.3433 0.019 Uiso 1 1 calc R U . . .
C17 C 1.0936(3) 1.13019(16) 0.07922(15) 0.0169(7) Uani 1 1 d . . . . .
H17 H 1.1504 1.1414 0.0513 0.020 Uiso 1 1 calc R U . . .
N6 N 0.9880(3) 1.20366(13) 0.11961(13) 0.0179(6) Uani 1 1 d . . . . .
N12 N 0.8480(3) 0.99427(13) 0.43563(15) 0.0189(6) Uani 1 1 d . . . . .
N10 N 0.6171(3) 1.12523(13) 0.36958(13) 0.0173(6) Uani 1 1 d . . . . .
N9 N 0.5979(3) 1.19175(13) 0.30223(13) 0.0172(6) Uani 1 1 d . . . . .
N16 N 1.1607(3) 1.00049(13) 0.12417(13) 0.0169(6) Uani 1 1 d . . . . .
O5 O 0.7440(2) 1.19746(11) 0.36227(12) 0.0204(5) Uani 1 1 d . . . . .
N23 N 0.6198(3) 0.98511(13) 0.36407(13) 0.0167(6) Uani 1 1 d . . . . .
O3 O 1.0853(2) 1.21771(12) 0.20212(12) 0.0226(6) Uani 1 1 d . . . . .
N1 N 1.0216(3) 0.96155(13) 0.40227(14) 0.0184(6) Uani 1 1 d . . . . .
C25 C 0.9655(3) 0.88887(15) 0.28159(15) 0.0163(7) Uani 1 1 d . . . . .
C18 C 0.9895(3) 1.16552(16) 0.07061(16) 0.0178(7) Uani 1 1 d . . . . .
H18 H 0.9899 1.1872 0.0338 0.021 Uiso 1 1 calc R U . . .
N2 N 1.1574(3) 0.96827(14) 0.34183(14) 0.0181(6) Uani 1 1 d . . . . .
C36 C 0.8281(3) 0.87822(15) 0.35721(16) 0.0162(7) Uani 1 1 d . . . . .
H36A H 0.7924 0.8549 0.3274 0.019 Uiso 1 1 calc R U . . .
H36B H 0.8344 0.8541 0.3919 0.019 Uiso 1 1 calc R U . . .
C4 C 1.2296(3) 1.13041(16) 0.15992(16) 0.0183(7) Uani 1 1 d . . . . .
H4A H 1.2817 1.1308 0.1280 0.022 Uiso 1 1 calc R U . . .
H4B H 1.2515 1.1605 0.1875 0.022 Uiso 1 1 calc R U . . .
N15 N 1.1638(3) 0.93849(13) 0.19606(13) 0.0175(6) Uani 1 1 d . . . . .
N20 N 0.5849(3) 1.15643(14) 0.15497(13) 0.0177(6) Uani 1 1 d . . . . .
N4 N 1.2334(3) 1.07491(13) 0.18766(14) 0.0185(6) Uani 1 1 d . . . . .
C34 C 0.5125(3) 1.00108(16) 0.34663(16) 0.0183(7) Uani 1 1 d . . . . .
H34A H 0.4663 1.0033 0.3809 0.022 Uiso 1 1 calc R U . . .
H34B H 0.4834 0.9705 0.3216 0.022 Uiso 1 1 calc R U . . .
C7 C 0.7881(3) 1.24103(15) 0.20670(16) 0.0178(7) Uani 1 1 d . . . . .
C3 C 1.2343(3) 1.06906(16) 0.24646(15) 0.0168(7) Uani 1 1 d . . . . .
N5 N 1.1240(3) 1.14431(14) 0.13788(13) 0.0172(6) Uani 1 1 d . . . . .
C10 C 0.6487(3) 1.10621(15) 0.42622(15) 0.0166(7) Uani 1 1 d . . . . .
H10A H 0.6919 1.1369 0.4444 0.020 Uiso 1 1 calc R U . . .
H10B H 0.5834 1.1008 0.4496 0.020 Uiso 1 1 calc R U . . .
C5 C 1.0678(3) 1.19111(16) 0.15776(15) 0.0177(7) Uani 1 1 d . . . . .
C27 C 1.1142(3) 0.95226(15) 0.14631(16) 0.0160(7) Uani 1 1 d . . . . .
C13 C 1.0239(3) 0.90509(16) 0.37567(15) 0.0165(7) Uani 1 1 d . . . . .
H13 H 1.0343 0.8737 0.4044 0.020 Uiso 1 1 calc R U . . .
N8 N 0.6849(3) 1.22380(14) 0.21487(13) 0.0181(6) Uani 1 1 d . . . . .
C19 C 0.7234(3) 1.21310(16) 0.11733(15) 0.0182(7) Uani 1 1 d . . . . .
H19 H 0.7071 1.2370 0.0829 0.022 Uiso 1 1 calc R U . . .
N3 N 1.2414(3) 1.01152(13) 0.25875(13) 0.0181(6) Uani 1 1 d . . . . .
N11 N 0.7100(3) 1.05321(13) 0.42675(13) 0.0175(6) Uani 1 1 d . . . . .
O12 O 0.6492(3) 0.92036(15) 0.29197(14) 0.0364(8) Uani 1 1 d . . . . .
C31 C 0.6462(3) 1.12131(16) 0.12110(15) 0.0174(7) Uani 1 1 d . . . . .
C16 C 1.2503(3) 1.02061(15) 0.15822(16) 0.0173(7) Uani 1 1 d . . . . .
H16 H 1.3184 1.0209 0.1357 0.021 Uiso 1 1 calc R U . . .
C26 C 1.1375(3) 0.88734(16) 0.22822(16) 0.0181(7) Uani 1 1 d . . . . .
H26A H 1.2048 0.8681 0.2399 0.022 Uiso 1 1 calc R U . . .
H26B H 1.0979 0.8605 0.2031 0.022 Uiso 1 1 calc R U . . .
C15 C 1.2550(3) 0.97610(16) 0.20834(16) 0.0173(7) Uani 1 1 d . . . . .
H15 H 1.3243 0.9545 0.2090 0.021 Uiso 1 1 calc R U . . .
N7 N 0.8119(3) 1.23651(13) 0.15001(13) 0.0173(6) Uani 1 1 d . . . . .
C6 C 0.9155(3) 1.25148(15) 0.12665(16) 0.0181(7) Uani 1 1 d . . . . .
H6A H 0.9047 1.2700 0.0890 0.022 Uiso 1 1 calc R U . . .
H6B H 0.9496 1.2802 0.1520 0.022 Uiso 1 1 calc R U . . .
C2 C 1.2549(3) 0.99025(16) 0.31650(16) 0.0189(7) Uani 1 1 d . . . . .
H2A H 1.3093 0.9592 0.3162 0.023 Uiso 1 1 calc R U . . .
H2B H 1.2828 1.0219 0.3407 0.023 Uiso 1 1 calc R U . . .
C12 C 0.9551(3) 0.97591(16) 0.45082(15) 0.0184(7) Uani 1 1 d . . . . .
H12A H 0.9903 1.0071 0.4728 0.022 Uiso 1 1 calc R U . . .
H12B H 0.9499 0.9418 0.4760 0.022 Uiso 1 1 calc R U . . .
C23 C 0.6614(3) 0.99679(15) 0.42051(15) 0.0159(7) Uani 1 1 d . . . . .
H23 H 0.6070 0.9891 0.4509 0.019 Uiso 1 1 calc R U . . .
N24 N 0.7618(3) 0.92748(14) 0.37007(13) 0.0178(6) Uani 1 1 d . . . . .
N19 N 0.7337(3) 1.15259(13) 0.10333(13) 0.0166(6) Uani 1 1 d . . . . .
C33 C 0.5051(3) 1.05915(16) 0.25788(15) 0.0168(7) Uani 1 1 d . . . . .
N13 N 0.9347(3) 0.89315(14) 0.33771(13) 0.0180(6) Uani 1 1 d . . . . .
C32 C 0.4925(3) 1.13628(16) 0.18551(15) 0.0182(7) Uani 1 1 d . . . . .
H32A H 0.4599 1.1041 0.1638 0.022 Uiso 1 1 calc R U . . .
H32B H 0.4392 1.1678 0.1873 0.022 Uiso 1 1 calc R U . . .
C1 C 1.1041(3) 0.99590(16) 0.38494(15) 0.0176(7) Uani 1 1 d . . . . .
C29 C 0.9501(3) 1.06656(16) 0.06670(15) 0.0164(7) Uani 1 1 d . . . . .
N22 N 0.5076(3) 1.05574(13) 0.31661(13) 0.0175(6) Uani 1 1 d . . . . .
C28 C 1.1315(3) 1.02309(16) 0.06851(16) 0.0186(7) Uani 1 1 d . . . . .
H28A H 1.1975 1.0351 0.0483 0.022 Uiso 1 1 calc R U . . .
H28B H 1.0978 0.9919 0.0459 0.022 Uiso 1 1 calc R U . . .
C22 C 0.5140(3) 1.11140(16) 0.34401(15) 0.0165(7) Uani 1 1 d . . . . .
H22 H 0.4538 1.1173 0.3716 0.020 Uiso 1 1 calc R U . . .
C30 C 0.7975(3) 1.13242(16) 0.05584(15) 0.0178(7) Uani 1 1 d . . . . .
H30A H 0.7650 1.0968 0.0404 0.021 Uiso 1 1 calc R U . . .
H30B H 0.7965 1.1618 0.0252 0.021 Uiso 1 1 calc R U . . .
C11 C 0.8172(3) 1.05086(16) 0.43446(15) 0.0169(7) Uani 1 1 d . . . . .
N1X N 0.9579(3) 1.18621(14) 0.32234(15) 0.0221(7) Uani 1 1 d . . . . .
H1X1 H 0.9052 1.1879 0.3539 0.027 Uiso 1 1 calc R U . . .
H1X2 H 0.9310 1.2113 0.2913 0.027 Uiso 1 1 calc R U . . .
N1Y N 0.8198(3) 0.94794(14) 0.15043(14) 0.0181(6) Uani 1 1 d . . . . .
H1Y1 H 0.8360 0.9133 0.1734 0.022 Uiso 1 1 calc R U . . .
H1Y2 H 0.8802 0.9537 0.1236 0.022 Uiso 1 1 calc R U . . .
C1X C 0.9620(4) 1.12598(17) 0.30075(18) 0.0251(8) Uani 1 1 d . . . . .
H1X6 H 1.0153 1.1232 0.2701 0.038 Uiso 1 1 calc R U . . .
H1X7 H 0.8915 1.1150 0.2859 0.038 Uiso 1 1 calc R U . . .
H1X3 H 0.9820 1.1000 0.3320 0.038 Uiso 1 1 calc R U . . .
C1Y C 0.8150(3) 0.99870(18) 0.18961(18) 0.0241(8) Uani 1 1 d . . . . .
H1Y5 H 0.7887 1.0323 0.1686 0.036 Uiso 1 1 calc R U . . .
H1Y6 H 0.8868 1.0068 0.2046 0.036 Uiso 1 1 calc R U . . .
H1Y3 H 0.7663 0.9903 0.2214 0.036 Uiso 1 1 calc R U . . .
C9 C 0.6619(3) 1.17333(15) 0.34600(15) 0.0167(7) Uani 1 1 d . . . . .
O2W O 1.0512(3) 0.86948(15) 0.01828(13) 0.0282(7) Uani 1 1 d . . . . .
H2W1 H 1.048(5) 0.883(3) 0.054(3) 0.042 Uiso 1 1 d . U . . .
H2W2 H 1.063(5) 0.834(3) 0.021(3) 0.042 Uiso 1 1 d . U . . .
O1X O 1.0102(3) 1.18494(14) 0.43808(13) 0.0302(7) Uani 1 1 d . . . . .
H1X H 0.9745 1.1543 0.4389 0.045 Uiso 1 1 calc R U . . .
C24 C 0.7594(3) 0.95574(15) 0.42526(15) 0.0160(7) Uani 1 1 d . . . . .
H24 H 0.7504 0.9274 0.4571 0.019 Uiso 1 1 calc R U . . .
C21 C 0.5069(3) 1.15418(16) 0.29270(15) 0.0165(7) Uani 1 1 d . . . . .
H21 H 0.4379 1.1761 0.2929 0.020 Uiso 1 1 calc R U . . .
O1W O 1.1548(3) 0.94424(15) -0.05840(14) 0.0303(7) Uani 1 1 d . . . . .
H1W1 H 1.144(5) 0.919(3) -0.035(3) 0.045 Uiso 1 1 d . U . . .
H1W2 H 1.229(5) 0.939(3) -0.063(3) 0.045 Uiso 1 1 d . U . . .
O3W O 0.5438(4) 0.88239(18) 0.43942(17) 0.0432(9) Uani 1 1 d . . . . .
H3W1 H 0.476(6) 0.881(3) 0.435(3) 0.065 Uiso 1 1 d . U . . .
H3W2 H 0.561(6) 0.849(3) 0.426(3) 0.065 Uiso 1 1 d . U . . .
C20 C 0.6299(3) 1.21335(16) 0.16062(15) 0.0179(7) Uani 1 1 d . . . . .
H20 H 0.5762 1.2441 0.1519 0.022 Uiso 1 1 calc R U . . .
O1Y O 0.6656(2) 0.87117(11) 0.18990(11) 0.0189(5) Uani 1 1 d . . . . .
H1Y H 0.6639 0.8792 0.2249 0.028 Uiso 1 1 calc R U . . .
C3Y C 0.7459(3) 0.88949(17) 0.07338(16) 0.0211(8) Uani 1 1 d . . . . .
H3Y1 H 0.8118 0.8996 0.0529 0.032 Uiso 1 1 calc R U . . .
H3Y2 H 0.6869 0.8856 0.0461 0.032 Uiso 1 1 calc R U . . .
H3Y3 H 0.7563 0.8529 0.0935 0.032 Uiso 1 1 calc R U . . .
C4Y C 0.6297(3) 0.91976(15) 0.15759(15) 0.0166(7) Uani 1 1 d . . . . .
H4Y H 0.6176 0.9526 0.1844 0.020 Uiso 1 1 calc R U . . .
C6Y C 0.4816(3) 0.94834(16) 0.08986(16) 0.0191(7) Uani 1 1 d . . . . .
H6Y H 0.5177 0.9839 0.0841 0.023 Uiso 1 1 calc R U . . .
C8 C 0.6260(3) 1.23997(16) 0.26612(15) 0.0190(7) Uani 1 1 d . . . . .
H8A H 0.6700 1.2674 0.2885 0.023 Uiso 1 1 calc R U . . .
H8B H 0.5595 1.2602 0.2547 0.023 Uiso 1 1 calc R U . . .
C35 C 0.6748(3) 0.94197(17) 0.33758(16) 0.0195(7) Uani 1 1 d . . . . .
C5Y C 0.5253(3) 0.90731(16) 0.12666(15) 0.0157(7) Uani 1 1 d . . . . .
C2Y C 0.7195(3) 0.93645(16) 0.11610(15) 0.0173(7) Uani 1 1 d . . . . .
H2Y H 0.6986 0.9723 0.0951 0.021 Uiso 1 1 calc R U . . .
C7Y C 0.3857(3) 0.93762(17) 0.06145(17) 0.0208(7) Uani 1 1 d . . . . .
H7Y H 0.3574 0.9655 0.0359 0.025 Uiso 1 1 calc R U . . .
C10Y C 0.4696(3) 0.85627(17) 0.13598(16) 0.0210(8) Uani 1 1 d . . . . .
H10Y H 0.4974 0.8283 0.1616 0.025 Uiso 1 1 calc R U . . .
C3X C 1.0952(3) 1.17924(16) 0.39810(16) 0.0180(7) Uani 1 1 d . . . . .
H3X H 1.1069 1.1375 0.3895 0.022 Uiso 1 1 calc R U . . .
C2X C 1.0620(3) 1.21062(16) 0.34341(17) 0.0200(7) Uani 1 1 d . . . . .
H2X H 1.1183 1.2046 0.3137 0.024 Uiso 1 1 calc R U . . .
C9Y C 0.3732(3) 0.84602(18) 0.10786(18) 0.0244(8) Uani 1 1 d . . . . .
H9Y H 0.3357 0.8110 0.1145 0.029 Uiso 1 1 calc R U . . .
C8Y C 0.3313(3) 0.88636(18) 0.07027(18) 0.0233(8) Uani 1 1 d . . . . .
H8Y H 0.2660 0.8789 0.0508 0.028 Uiso 1 1 calc R U . . .
C4X C 1.0442(4) 1.27492(19) 0.3516(2) 0.0387(12) Uani 1 1 d . . . . .
H4X1 H 1.0251 1.2925 0.3149 0.058 Uiso 1 1 calc R U . . .
H4X2 H 1.1100 1.2927 0.3661 0.058 Uiso 1 1 calc R U . . .
H4X3 H 0.9859 1.2811 0.3790 0.058 Uiso 1 1 calc R U . . .
O5W O 0.6325(3) 0.59355(17) 0.46132(18) 0.0413(9) Uani 1 1 d . . . . .
H5W1 H 0.573(6) 0.615(3) 0.468(3) 0.062 Uiso 1 1 d . U . . .
H5W2 H 0.668(6) 0.605(3) 0.491(3) 0.062 Uiso 1 1 d . U . . .
C5X C 1.1979(3) 1.20505(15) 0.42135(15) 0.0161(7) Uani 1 1 d . . . . .
O6W O 0.7665(4) 0.73568(17) 0.4622(2) 0.0557(12) Uani 1 1 d . . . . .
H6W1 H 0.828(7) 0.765(4) 0.467(3) 0.084 Uiso 1 1 d . U . . .
H6W2 H 0.757(7) 0.713(4) 0.489(4) 0.084 Uiso 1 1 d . U . . .
C6X C 1.2027(3) 1.23036(17) 0.47550(16) 0.0201(7) Uani 1 1 d . . . . .
H6X H 1.1407 1.2307 0.4990 0.024 Uiso 1 1 calc R U . . .
O7W O 0.8868(3) 0.63902(15) 0.69086(17) 0.0373(8) Uani 1 1 d . . . . .
H7W1 H 0.953(6) 0.642(3) 0.691(3) 0.056 Uiso 1 1 d . U . . .
H7W2 H 0.876(6) 0.642(3) 0.653(3) 0.056 Uiso 1 1 d . U . . .
C7X C 1.2971(3) 1.25500(17) 0.49520(17) 0.0215(8) Uani 1 1 d . . . . .
H7X H 1.2996 1.2716 0.5323 0.026 Uiso 1 1 calc R U . . .
C8X C 1.3878(3) 1.25550(17) 0.46089(17) 0.0228(8) Uani 1 1 d . . . . .
H8X H 1.4521 1.2730 0.4741 0.027 Uiso 1 1 calc R U . . .
C10X C 1.2900(3) 1.20479(17) 0.38801(17) 0.0212(8) Uani 1 1 d . . . . .
H10X H 1.2887 1.1869 0.3516 0.025 Uiso 1 1 calc R U . . .
C9X C 1.3839(3) 1.23025(17) 0.40710(18) 0.0227(8) Uani 1 1 d . . . . .
H9X H 1.4457 1.2304 0.3834 0.027 Uiso 1 1 calc R U . . .
O9W O 1.4284(5) 1.2930(3) 0.1885(3) 0.050(2) Uani 0.621(9) 1 d . . P A 1
O4W O 0.5818(5) 0.7653(3) 0.4250(3) 0.0451(18) Uani 0.621(9) 1 d . . P A 1
O8W O 1.2597(10) 1.2677(7) 0.2546(6) 0.045(3) Uani 0.621(9) 1 d . . P A 1
O9WA O 1.3900(8) 1.2783(5) 0.1332(5) 0.050(3) Uani 0.379(9) 1 d . . P A 2
O8WA O 1.2946(14) 1.2630(10) 0.2440(9) 0.032(3) Uani 0.379(9) 1 d . . P A 2

loop_
_atom_site_aniso_label
_atom_site_aniso_U_11
_atom_site_aniso_U_22
_atom_site_aniso_U_33
_atom_site_aniso_U_23
_atom_site_aniso_U_13
_atom_site_aniso_U_12
Cl1 0.0325(5) 0.0327(5) 0.0259(5) 0.0041(4) 0.0076(4) 0.0014(4)
Cl4 0.0375(6) 0.0336(5) 0.0300(5) -0.0009(4) 0.0120(5) -0.0031(4)
O7 0.0207(14) 0.0207(13) 0.0166(12) -0.0019(10) -0.0054(10) -0.0003(10)
O9 0.0235(14) 0.0164(12) 0.0183(12) -0.0019(10) -0.0011(11) -0.0041(10)
O8 0.0181(13) 0.0177(12) 0.0189(12) -0.0030(10) -0.0013(10) -0.0031(10)
N17 0.0209(15) 0.0120(13) 0.0184(14) -0.0004(11) 0.0007(12) -0.0020(12)
O10 0.0209(13) 0.0172(12) 0.0250(14) -0.0033(11) 0.0005(11) -0.0018(11)
O2 0.0286(15) 0.0177(13) 0.0215(13) -0.0056(11) -0.0004(12) -0.0005(11)
O11 0.0207(14) 0.0185(13) 0.0207(13) -0.0044(10) -0.0030(11) 0.0007(10)
O6 0.0223(14) 0.0195(13) 0.0236(14) -0.0022(11) 0.0003(11) -0.0037(11)
N21 0.0192(16) 0.0172(15) 0.0164(14) -0.0030(12) 0.0002(12) -0.0007(12)
N18 0.0205(16) 0.0154(14) 0.0177(15) -0.0013(12) -0.0004(12) -0.0026(12)
O1 0.0273(15) 0.0168(13) 0.0215(13) -0.0040(11) -0.0014(11) -0.0020(11)
O4 0.0254(15) 0.0177(13) 0.0177(12) -0.0029(10) -0.0046(11) -0.0018(11)
N14 0.0213(16) 0.0179(15) 0.0153(14) -0.0037(12) -0.0022(12) 0.0005(12)
C14 0.0187(17) 0.0133(16) 0.0153(16) -0.0020(13) -0.0028(13) 0.0008(13)
C17 0.0215(18) 0.0152(16) 0.0140(16) 0.0008(13) 0.0006(13) -0.0038(13)
N6 0.0203(16) 0.0166(14) 0.0170(14) -0.0008(12) -0.0005(12) 0.0009(12)
N12 0.0177(15) 0.0162(14) 0.0228(15) -0.0003(13) -0.0017(13) 0.0010(12)
N10 0.0181(15) 0.0171(15) 0.0166(14) 0.0000(12) -0.0031(12) -0.0013(12)
N9 0.0196(15) 0.0160(14) 0.0160(14) -0.0001(12) -0.0015(12) -0.0024(12)
N16 0.0172(15) 0.0155(14) 0.0180(15) -0.0027(12) -0.0017(12) -0.0009(12)
O5 0.0220(14) 0.0190(13) 0.0202(13) -0.0021(10) -0.0009(11) -0.0020(11)
N23 0.0188(15) 0.0158(14) 0.0154(14) -0.0012(11) -0.0012(12) 0.0030(12)
O3 0.0276(15) 0.0221(14) 0.0180(13) -0.0039(11) -0.0037(11) 0.0006(11)
N1 0.0200(16) 0.0159(14) 0.0193(15) -0.0029(12) 0.0002(12) -0.0024(12)
C25 0.0224(18) 0.0091(14) 0.0175(16) 0.0005(13) -0.0003(14) 0.0010(13)
C18 0.0211(18) 0.0167(16) 0.0157(16) 0.0000(13) 0.0013(14) -0.0018(14)
N2 0.0182(15) 0.0186(15) 0.0174(15) -0.0025(12) 0.0018(12) -0.0034(12)
C36 0.0150(17) 0.0133(16) 0.0204(17) 0.0005(13) -0.0020(14) -0.0012(13)
C4 0.0189(18) 0.0168(17) 0.0193(17) -0.0016(14) 0.0000(14) -0.0025(14)
N15 0.0190(15) 0.0147(14) 0.0189(15) -0.0016(12) -0.0017(12) -0.0036(12)
N20 0.0187(15) 0.0167(15) 0.0178(15) -0.0043(12) 0.0020(12) -0.0022(12)
N4 0.0235(16) 0.0133(14) 0.0186(15) -0.0020(12) 0.0002(13) -0.0008(12)
C34 0.0191(18) 0.0173(17) 0.0187(16) -0.0019(14) -0.0008(14) -0.0020(14)
C7 0.0245(19) 0.0108(15) 0.0181(16) 0.0001(13) -0.0037(14) 0.0012(13)
C3 0.0125(16) 0.0190(17) 0.0189(17) -0.0010(14) -0.0013(13) -0.0015(13)
N5 0.0172(15) 0.0182(15) 0.0161(14) -0.0017(12) -0.0015(12) -0.0004(12)
C10 0.0216(18) 0.0159(16) 0.0123(15) -0.0018(13) 0.0020(13) 0.0009(13)
C5 0.0222(18) 0.0160(16) 0.0147(16) 0.0017(13) 0.0009(14) -0.0019(14)
C27 0.0172(17) 0.0132(16) 0.0178(16) -0.0024(13) 0.0003(13) 0.0013(13)
C13 0.0183(17) 0.0153(16) 0.0160(16) -0.0006(13) -0.0039(14) 0.0010(13)
N8 0.0217(16) 0.0200(15) 0.0126(14) -0.0027(12) -0.0007(12) -0.0007(12)
C19 0.0235(19) 0.0159(17) 0.0152(16) 0.0007(13) -0.0021(14) 0.0010(14)
N3 0.0209(16) 0.0157(15) 0.0178(14) -0.0023(12) 0.0008(12) -0.0011(12)
N11 0.0186(15) 0.0140(14) 0.0200(15) -0.0015(12) -0.0011(12) 0.0000(12)
O12 0.044(2) 0.0414(19) 0.0239(15) -0.0163(14) -0.0152(14) 0.0208(15)
C31 0.0190(18) 0.0186(17) 0.0145(16) 0.0002(13) -0.0039(14) 0.0003(14)
C16 0.0173(17) 0.0157(16) 0.0190(17) -0.0040(13) 0.0027(14) -0.0005(13)
C26 0.0215(18) 0.0156(16) 0.0173(17) -0.0031(14) 0.0000(14) 0.0015(14)
C15 0.0161(17) 0.0173(17) 0.0185(17) -0.0025(13) 0.0008(14) -0.0002(13)
N7 0.0205(16) 0.0158(14) 0.0155(14) -0.0018(12) -0.0029(12) -0.0020(12)
C6 0.0220(18) 0.0116(16) 0.0205(17) 0.0013(13) 0.0009(14) -0.0005(13)
C2 0.0181(18) 0.0196(18) 0.0189(17) -0.0007(14) -0.0021(14) -0.0015(14)
C12 0.0203(18) 0.0209(17) 0.0140(16) -0.0031(13) -0.0018(14) 0.0023(14)
C23 0.0159(17) 0.0165(16) 0.0154(16) -0.0004(13) 0.0019(13) 0.0003(13)
N24 0.0203(16) 0.0188(15) 0.0143(14) -0.0012(12) -0.0012(12) 0.0020(12)
N19 0.0206(16) 0.0142(14) 0.0151(14) -0.0037(11) 0.0009(12) -0.0014(12)
C33 0.0126(16) 0.0193(17) 0.0185(16) -0.0003(14) 0.0005(13) 0.0007(13)
N13 0.0172(15) 0.0198(15) 0.0170(15) -0.0030(12) -0.0011(12) -0.0014(12)
C32 0.0179(17) 0.0191(17) 0.0178(16) 0.0006(14) -0.0024(14) -0.0020(14)
C1 0.0182(17) 0.0190(17) 0.0155(16) 0.0008(14) -0.0025(14) 0.0006(14)
C29 0.0202(17) 0.0181(16) 0.0109(14) -0.0007(13) 0.0006(14) -0.0029(14)
N22 0.0200(15) 0.0155(14) 0.0170(14) -0.0013(11) -0.0021(12) 0.0005(12)
C28 0.0219(18) 0.0170(16) 0.0168(17) -0.0012(14) 0.0009(14) -0.0011(14)
C22 0.0171(17) 0.0158(16) 0.0167(16) -0.0002(13) -0.0016(14) -0.0005(13)
C30 0.0203(18) 0.0197(17) 0.0135(16) -0.0023(13) -0.0004(14) -0.0007(14)
C11 0.0203(18) 0.0187(16) 0.0116(15) -0.0006(13) 0.0023(13) -0.0034(14)
N1X 0.0216(16) 0.0191(15) 0.0257(17) -0.0013(13) -0.0027(13) 0.0004(13)
N1Y 0.0171(15) 0.0183(15) 0.0190(15) 0.0004(12) -0.0030(12) -0.0024(12)
C1X 0.028(2) 0.0213(19) 0.0259(19) -0.0040(15) -0.0037(17) -0.0015(16)
C1Y 0.026(2) 0.0229(19) 0.0229(19) -0.0046(16) -0.0045(16) -0.0033(16)
C9 0.0213(18) 0.0152(16) 0.0137(16) -0.0027(13) -0.0005(14) 0.0026(13)
O2W 0.0343(17) 0.0288(16) 0.0216(14) -0.0024(12) -0.0021(13) 0.0006(14)
O1X 0.0295(16) 0.0380(17) 0.0232(14) -0.0098(13) 0.0096(13) -0.0172(13)
C24 0.0207(17) 0.0146(16) 0.0126(15) 0.0006(12) -0.0012(13) -0.0014(13)
C21 0.0155(16) 0.0185(17) 0.0154(16) -0.0031(13) 0.0020(13) 0.0005(13)
O1W 0.0276(16) 0.0345(17) 0.0288(16) 0.0054(14) 0.0004(13) -0.0010(13)
O3W 0.045(2) 0.047(2) 0.0367(19) 0.0114(17) -0.0091(18) -0.0214(18)
C20 0.0216(18) 0.0166(17) 0.0156(16) -0.0014(13) -0.0014(14) 0.0006(14)
O1Y 0.0252(14) 0.0178(12) 0.0137(12) 0.0019(10) -0.0014(10) 0.0014(10)
C3Y 0.0218(19) 0.0252(19) 0.0163(17) -0.0040(15) 0.0007(14) 0.0027(15)
C4Y 0.0206(18) 0.0141(16) 0.0152(16) -0.0002(13) -0.0015(14) -0.0015(13)
C6Y 0.0193(18) 0.0170(17) 0.0209(17) -0.0026(14) 0.0004(14) -0.0010(14)
C8 0.028(2) 0.0133(16) 0.0155(16) -0.0032(13) 0.0014(14) -0.0008(15)
C35 0.0210(18) 0.0215(18) 0.0161(17) -0.0006(14) -0.0023(14) 0.0030(15)
C5Y 0.0145(16) 0.0184(16) 0.0142(15) -0.0026(13) 0.0016(13) 0.0000(13)
C2Y 0.0180(17) 0.0190(17) 0.0150(15) 0.0022(13) -0.0025(13) -0.0004(14)
C7Y 0.0180(18) 0.0240(19) 0.0204(17) -0.0018(15) -0.0017(14) 0.0036(14)
C10Y 0.0227(19) 0.0202(18) 0.0201(17) 0.0023(14) -0.0013(15) -0.0043(15)
C3X 0.0211(18) 0.0154(16) 0.0175(17) 0.0011(14) 0.0032(14) -0.0019(14)
C2X 0.0179(18) 0.0188(17) 0.0234(18) 0.0034(14) -0.0041(15) -0.0027(14)
C9Y 0.0214(19) 0.024(2) 0.027(2) 0.0019(16) -0.0022(16) -0.0076(16)
C8Y 0.0181(18) 0.027(2) 0.0250(19) -0.0029(16) -0.0043(16) -0.0005(15)
C4X 0.041(3) 0.018(2) 0.057(3) 0.006(2) -0.026(2) -0.0030(18)
O5W 0.0313(19) 0.043(2) 0.049(2) -0.0111(18) 0.0133(17) -0.0026(16)
C5X 0.0185(17) 0.0121(15) 0.0175(16) 0.0025(13) -0.0002(13) 0.0004(13)
O6W 0.071(3) 0.0258(18) 0.070(3) -0.0012(19) 0.025(2) -0.0037(19)
C6X 0.0211(18) 0.0225(18) 0.0167(17) 0.0017(14) -0.0002(14) -0.0009(15)
O7W 0.045(2) 0.0311(17) 0.0361(18) -0.0045(15) 0.0111(17) -0.0051(16)
C7X 0.027(2) 0.0208(18) 0.0172(17) -0.0012(14) -0.0050(15) 0.0002(15)
C8X 0.023(2) 0.0205(18) 0.0250(19) -0.0043(15) -0.0037(15) 0.0022(15)
C10X 0.0214(19) 0.0212(18) 0.0210(18) -0.0059(15) 0.0003(15) 0.0027(15)
C9X 0.0172(18) 0.0235(19) 0.027(2) -0.0038(16) 0.0017(15) 0.0003(15)
O9W 0.024(3) 0.060(4) 0.064(4) -0.023(3) 0.003(3) 0.002(3)
O4W 0.037(3) 0.050(4) 0.049(4) 0.022(3) 0.000(3) -0.001(3)
O8W 0.055(8) 0.042(5) 0.038(6) 0.000(4) 0.007(5) -0.022(6)
O9WA 0.037(6) 0.058(7) 0.056(7) 0.017(5) 0.004(5) 0.016(5)
O8WA 0.036(9) 0.030(6) 0.030(8) -0.003(5) 0.008(6) -0.014(6)

loop_
_atom_type_symbol
_atom_type_description
_atom_type_scat_dispersion_real
_atom_type_scat_dispersion_imag
_atom_type_scat_source
C C 0.0033 0.0016 'International Tables Vol C Tables 4.2.6.8 and 6.1.1.4'
H H 0.0000 0.0000 'International Tables Vol C Tables 4.2.6.8 and 6.1.1.4'
O O 0.0106 0.0060 'International Tables Vol C Tables 4.2.6.8 and 6.1.1.4'
N N 0.0061 0.0033 'International Tables Vol C Tables 4.2.6.8 and 6.1.1.4'
Cl Cl 0.1484 0.1585 'International Tables Vol C Tables 4.2.6.8 and 6.1.1.4'

loop_
_geom_angle_atom_site_label_1
_geom_angle_atom_site_label_2
_geom_angle_atom_site_label_3
_geom_angle
C29 N17 C28 123.8(3)
C29 N17 C17 112.7(3)
C28 N17 C17 123.5(3)
C33 N21 C21 112.0(3)
C33 N21 C32 121.0(3)
C21 N21 C32 122.8(3)
C29 N18 C30 121.3(3)
C29 N18 C18 111.9(3)
C30 N18 C18 122.1(3)
C25 N14 C14 112.7(3)
C25 N14 C26 123.8(3)
C14 N14 C26 122.6(3)
N14 C14 N2 114.6(3)
N14 C14 C13 103.8(3)
N2 C14 C13 103.2(3)
N14 C14 H14 111.6
N2 C14 H14 111.6
C13 C14 H14 111.6
N17 C17 N5 114.5(3)
N17 C17 C18 103.4(3)
N5 C17 C18 102.8(3)
N17 C17 H17 111.8
N5 C17 H17 111.8
C18 C17 H17 111.8
C5 N6 C6 123.1(3)
C5 N6 C18 112.2(3)
C6 N6 C18 124.7(3)
C11 N12 C24 112.1(3)
C11 N12 C12 123.2(3)
C24 N12 C12 124.5(3)
C9 N10 C10 120.4(3)
C9 N10 C22 112.1(3)
C10 N10 C22 123.3(3)
C9 N9 C8 122.6(3)
C9 N9 C21 112.6(3)
C8 N9 C21 124.4(3)
C27 N16 C16 112.5(3)
C27 N16 C28 122.1(3)
C16 N16 C28 124.8(3)
C35 N23 C23 111.9(3)
C35 N23 C34 121.7(3)
C23 N23 C34 122.8(3)
C1 N1 C12 122.2(3)
C1 N1 C13 112.6(3)
C12 N1 C13 123.8(3)
O7 C25 N14 126.5(4)
O7 C25 N13 125.3(4)
N14 C25 N13 108.2(3)
N6 C18 N18 114.2(3)
N6 C18 C17 103.4(3)
N18 C18 C17 102.3(3)
N6 C18 H18 112.1
N18 C18 H18 112.1
C17 C18 H18 112.1
C1 N2 C2 123.1(3)
C1 N2 C14 112.4(3)
C2 N2 C14 123.1(3)
N24 C36 N13 113.8(3)
N24 C36 H36A 108.8
N13 C36 H36A 108.8
N24 C36 H36B 108.8
N13 C36 H36B 108.8
H36A C36 H36B 107.7
N4 C4 N5 112.8(3)
N4 C4 H4A 109.0
N5 C4 H4A 109.0
N4 C4 H4B 109.0
N5 C4 H4B 109.0
H4A C4 H4B 107.8
C27 N15 C26 122.5(3)
C27 N15 C15 112.5(3)
C26 N15 C15 124.4(3)
C31 N20 C32 122.9(3)
C31 N20 C20 112.4(3)
C32 N20 C20 124.4(3)
C3 N4 C4 122.4(3)
C3 N4 C16 112.7(3)
C4 N4 C16 124.4(3)
N23 C34 N22 113.6(3)
N23 C34 H34A 108.9
N22 C34 H34A 108.9
N23 C34 H34B 108.9
N22 C34 H34B 108.9
H34A C34 H34B 107.7
O4 C7 N8 126.0(4)
O4 C7 N7 125.4(4)
N8 C7 N7 108.6(3)
O2 C3 N3 126.9(3)
O2 C3 N4 125.3(4)
N3 C3 N4 107.8(3)
C5 N5 C4 121.2(3)
C5 N5 C17 111.3(3)
C4 N5 C17 121.3(3)
N11 C10 N10 114.2(3)
N11 C10 H10A 108.7
N10 C10 H10A 108.7
N11 C10 H10B 108.7
N10 C10 H10B 108.7
H10A C10 H10B 107.6
O3 C5 N6 125.0(4)
O3 C5 N5 126.4(4)
N6 C5 N5 108.6(3)
O8 C27 N15 125.1(3)
O8 C27 N16 125.9(3)
N15 C27 N16 109.0(3)
N13 C13 N1 114.9(3)
N13 C13 C14 102.7(3)
N1 C13 C14 103.0(3)
N13 C13 H13 111.9
N1 C13 H13 111.9
C14 C13 H13 111.9
C7 N8 C8 121.1(3)
C7 N8 C20 111.7(3)
C8 N8 C20 121.4(3)
N19 C19 N7 114.6(3)
N19 C19 C20 102.6(3)
N7 C19 C20 103.1(3)
N19 C19 H19 111.9
N7 C19 H19 111.9
C20 C19 H19 111.9
C3 N3 C15 113.0(3)
C3 N3 C2 122.4(3)
C15 N3 C2 123.6(3)
C11 N11 C10 123.9(3)
C11 N11 C23 113.0(3)
C10 N11 C23 123.1(3)
O10 C31 N20 126.1(4)
O10 C31 N19 126.2(4)
N20 C31 N19 107.7(3)
N16 C16 N4 115.4(3)
N16 C16 C15 103.2(3)
N4 C16 C15 102.8(3)
N16 C16 H16 111.6
N4 C16 H16 111.6
C15 C16 H16 111.6
N15 C26 N14 114.0(3)
N15 C26 H26A 108.7
N14 C26 H26A 108.7
N15 C26 H26B 108.7
N14 C26 H26B 108.7
H26A C26 H26B 107.6
N3 C15 N15 114.0(3)
N3 C15 C16 103.4(3)
N15 C15 C16 102.5(3)
N3 C15 H15 112.0
N15 C15 H15 112.0
C16 C15 H15 112.0
C7 N7 C6 122.9(3)
C7 N7 C19 112.2(3)
C6 N7 C19 124.9(3)
N6 C6 N7 114.8(3)
N6 C6 H6A 108.6
N7 C6 H6A 108.6
N6 C6 H6B 108.6
N7 C6 H6B 108.6
H6A C6 H6B 107.5
N2 C2 N3 113.8(3)
N2 C2 H2A 108.8
N3 C2 H2A 108.8
N2 C2 H2B 108.8
N3 C2 H2B 108.8
H2A C2 H2B 107.7
N1 C12 N12 113.8(3)
N1 C12 H12A 108.8
N12 C12 H12A 108.8
N1 C12 H12B 108.8
N12 C12 H12B 108.8
H12A C12 H12B 107.7
N23 C23 N11 114.3(3)
N23 C23 C24 103.5(3)
N11 C23 C24 102.6(3)
N23 C23 H23 111.9
N11 C23 H23 111.9
C24 C23 H23 111.9
C35 N24 C36 122.3(3)
C35 N24 C24 111.6(3)
C36 N24 C24 123.8(3)
C31 N19 C30 119.9(3)
C31 N19 C19 111.9(3)
C30 N19 C19 122.5(3)
O11 C33 N22 126.6(4)
O11 C33 N21 125.9(3)
N22 C33 N21 107.5(3)
C25 N13 C36 122.8(3)
C25 N13 C13 112.7(3)
C36 N13 C13 123.8(3)
N20 C32 N21 114.3(3)
N20 C32 H32A 108.7
N21 C32 H32A 108.7
N20 C32 H32B 108.7
N21 C32 H32B 108.7
H32A C32 H32B 107.6
O1 C1 N1 125.4(4)
O1 C1 N2 126.4(4)
N1 C1 N2 108.2(3)
O9 C29 N17 126.5(4)
O9 C29 N18 125.6(3)
N17 C29 N18 107.9(3)
C33 N22 C22 113.2(3)
C33 N22 C34 122.3(3)
C22 N22 C34 124.3(3)
N17 C28 N16 113.7(3)
N17 C28 H28A 108.8
N16 C28 H28A 108.8
N17 C28 H28B 108.8
N16 C28 H28B 108.8
H28A C28 H28B 107.7
N22 C22 N10 115.4(3)
N22 C22 C21 102.9(3)
N10 C22 C21 103.1(3)
N22 C22 H22 111.6
N10 C22 H22 111.6
C21 C22 H22 111.6
N18 C30 N19 112.6(3)
N18 C30 H30A 109.1
N19 C30 H30A 109.1
N18 C30 H30B 109.1
N19 C30 H30B 109.1
H30A C30 H30B 107.8
O6 C11 N11 125.6(4)
O6 C11 N12 125.7(4)
N11 C11 N12 108.6(3)
C1X N1X C2X 115.9(3)
C1X N1X H1X1 108.3
C2X N1X H1X1 108.3
C1X N1X H1X2 108.3
C2X N1X H1X2 108.3
H1X1 N1X H1X2 107.4
C1Y N1Y C2Y 115.6(3)
C1Y N1Y H1Y1 108.4
C2Y N1Y H1Y1 108.4
C1Y N1Y H1Y2 108.4
C2Y N1Y H1Y2 108.4
H1Y1 N1Y H1Y2 107.4
N1X C1X H1X6 109.5
N1X C1X H1X7 109.5
H1X6 C1X H1X7 109.5
N1X C1X H1X3 109.5
H1X6 C1X H1X3 109.5
H1X7 C1X H1X3 109.5
N1Y C1Y H1Y5 109.5
N1Y C1Y H1Y6 109.5
H1Y5 C1Y H1Y6 109.5
N1Y C1Y H1Y3 109.5
H1Y5 C1Y H1Y3 109.5
H1Y6 C1Y H1Y3 109.5
O5 C9 N10 126.1(3)
O5 C9 N9 125.2(3)
N10 C9 N9 108.7(3)
H2W1 O2W H2W2 106(6)
C3X O1X H1X 109.5
N12 C24 N24 114.5(3)
N12 C24 C23 103.6(3)
N24 C24 C23 103.3(3)
N12 C24 H24 111.6
N24 C24 H24 111.6
C23 C24 H24 111.6
N9 C21 N21 115.4(3)
N9 C21 C22 102.7(3)
N21 C21 C22 103.2(3)
N9 C21 H21 111.6
N21 C21 H21 111.6
C22 C21 H21 111.6
H1W1 O1W H1W2 99(6)
H3W1 O3W H3W2 100(7)
N20 C20 N8 114.4(3)
N20 C20 C19 103.3(3)
N8 C20 C19 102.5(3)
N20 C20 H20 112.0
N8 C20 H20 112.0
C19 C20 H20 112.0
C4Y O1Y H1Y 109.5
C2Y C3Y H3Y1 109.5
C2Y C3Y H3Y2 109.5
H3Y1 C3Y H3Y2 109.5
C2Y C3Y H3Y3 109.5
H3Y1 C3Y H3Y3 109.5
H3Y2 C3Y H3Y3 109.5
O1Y C4Y C5Y 111.8(3)
O1Y C4Y C2Y 107.8(3)
C5Y C4Y C2Y 111.9(3)
O1Y C4Y H4Y 108.4
C5Y C4Y H4Y 108.4
C2Y C4Y H4Y 108.4
C7Y C6Y C5Y 120.6(4)
C7Y C6Y H6Y 119.7
C5Y C6Y H6Y 119.7
N9 C8 N8 113.9(3)
N9 C8 H8A 108.8
N8 C8 H8A 108.8
N9 C8 H8B 108.8
N8 C8 H8B 108.8
H8A C8 H8B 107.7
O12 C35 N23 124.6(4)
O12 C35 N24 126.4(4)
N23 C35 N24 109.1(3)
C10Y C5Y C6Y 118.9(3)
C10Y C5Y C4Y 121.1(3)
C6Y C5Y C4Y 120.0(3)
N1Y C2Y C3Y 107.3(3)
N1Y C2Y C4Y 108.2(3)
C3Y C2Y C4Y 113.3(3)
N1Y C2Y H2Y 109.3
C3Y C2Y H2Y 109.3
C4Y C2Y H2Y 109.3
C8Y C7Y C6Y 120.2(4)
C8Y C7Y H7Y 119.9
C6Y C7Y H7Y 119.9
C5Y C10Y C9Y 120.2(4)
C5Y C10Y H10Y 119.9
C9Y C10Y H10Y 119.9
O1X C3X C5X 110.9(3)
O1X C3X C2X 107.7(3)
C5X C3X C2X 110.0(3)
O1X C3X H3X 109.4
C5X C3X H3X 109.4
C2X C3X H3X 109.4
N1X C2X C4X 106.6(3)
N1X C2X C3X 109.3(3)
C4X C2X C3X 113.7(4)
N1X C2X H2X 109.1
C4X C2X H2X 109.1
C3X C2X H2X 109.1
C8Y C9Y C10Y 120.7(4)
C8Y C9Y H9Y 119.7
C10Y C9Y H9Y 119.7
C7Y C8Y C9Y 119.3(4)
C7Y C8Y H8Y 120.3
C9Y C8Y H8Y 120.3
C2X C4X H4X1 109.5
C2X C4X H4X2 109.5
H4X1 C4X H4X2 109.5
C2X C4X H4X3 109.5
H4X1 C4X H4X3 109.5
H4X2 C4X H4X3 109.5
H5W1 O5W H5W2 96(6)
C10X C5X C6X 118.4(4)
C10X C5X C3X 119.7(3)
C6X C5X C3X 121.8(3)
H6W1 O6W H6W2 116(8)
C7X C6X C5X 120.7(4)
C7X C6X H6X 119.7
C5X C6X H6X 119.7
H7W1 O7W H7W2 99(6)
C8X C7X C6X 120.2(4)
C8X C7X H7X 119.9
C6X C7X H7X 119.9
C7X C8X C9X 119.5(4)
C7X C8X H8X 120.3
C9X C8X H8X 120.3
C9X C10X C5X 121.1(4)
C9X C10X H10X 119.5
C5X C10X H10X 119.5
C10X C9X C8X 120.1(4)
C10X C9X H9X 119.9
C8X C9X H9X 119.9

loop_
_geom_bond_atom_site_label_1
_geom_bond_atom_site_label_2
_geom_bond_distance
O7 C25 1.230(5)
O9 C29 1.226(4)
O8 C27 1.239(4)
N17 C29 1.365(5)
N17 C28 1.444(5)
N17 C17 1.444(5)
O10 C31 1.218(5)
O2 C3 1.219(5)
O11 C33 1.210(5)
O6 C11 1.233(4)
N21 C33 1.385(5)
N21 C21 1.452(5)
N21 C32 1.454(5)
N18 C29 1.376(5)
N18 C30 1.441(5)
N18 C18 1.462(5)
O1 C1 1.226(5)
O4 C7 1.233(5)
N14 C25 1.366(5)
N14 C14 1.442(5)
N14 C26 1.450(5)
C14 N2 1.450(5)
C14 C13 1.556(5)
C14 H14 1.0000
C17 N5 1.463(5)
C17 C18 1.549(5)
C17 H17 1.0000
N6 C5 1.369(5)
N6 C6 1.442(5)
N6 C18 1.450(5)
N12 C11 1.369(5)
N12 C24 1.443(5)
N12 C12 1.447(5)
N10 C9 1.366(5)
N10 C10 1.453(5)
N10 C22 1.455(5)
N9 C9 1.368(5)
N9 C8 1.446(5)
N9 C21 1.450(5)
N16 C27 1.364(5)
N16 C16 1.451(5)
N16 C28 1.452(5)
O5 C9 1.229(5)
N23 C35 1.364(5)
N23 C23 1.446(5)
N23 C34 1.448(5)
O3 C5 1.228(5)
N1 C1 1.365(5)
N1 C12 1.447(5)
N1 C13 1.452(5)
C25 N13 1.373(5)
C18 H18 1.0000
N2 C1 1.369(5)
N2 C2 1.447(5)
C36 N24 1.444(5)
C36 N13 1.449(5)
C36 H36A 0.9900
C36 H36B 0.9900
C4 N4 1.444(5)
C4 N5 1.452(5)
C4 H4A 0.9900
C4 H4B 0.9900
N15 C27 1.358(5)
N15 C26 1.444(5)
N15 C15 1.463(5)
N20 C31 1.371(5)
N20 C32 1.435(5)
N20 C20 1.442(5)
N4 C3 1.384(5)
N4 C16 1.452(5)
C34 N22 1.452(5)
C34 H34A 0.9900
C34 H34B 0.9900
C7 N8 1.363(5)
C7 N7 1.365(5)
C3 N3 1.370(5)
N5 C5 1.374(5)
C10 N11 1.449(5)
C10 H10A 0.9900
C10 H10B 0.9900
C13 N13 1.451(5)
C13 H13 1.0000
N8 C8 1.457(5)
N8 C20 1.465(5)
C19 N19 1.448(5)
C19 N7 1.450(5)
C19 C20 1.546(5)
C19 H19 1.0000
N3 C15 1.449(5)
N3 C2 1.450(5)
N11 C11 1.351(5)
N11 C23 1.451(5)
O12 C35 1.223(5)
C31 N19 1.375(5)
C16 C15 1.565(5)
C16 H16 1.0000
C26 H26A 0.9900
C26 H26B 0.9900
C15 H15 1.0000
N7 C6 1.447(5)
C6 H6A 0.9900
C6 H6B 0.9900
C2 H2A 0.9900
C2 H2B 0.9900
C12 H12A 0.9900
C12 H12B 0.9900
C23 C24 1.554(5)
C23 H23 1.0000
N24 C35 1.368(5)
N24 C24 1.450(4)
N19 C30 1.446(5)
C33 N22 1.379(5)
C32 H32A 0.9900
C32 H32B 0.9900
N22 C22 1.445(5)
C28 H28A 0.9900
C28 H28B 0.9900
C22 C21 1.562(5)
C22 H22 1.0000
C30 H30A 0.9900
C30 H30B 0.9900
N1X C1X 1.488(5)
N1X C2X 1.500(5)
N1X H1X1 0.9900
N1X H1X2 0.9900
N1Y C1Y 1.495(5)
N1Y C2Y 1.512(5)
N1Y H1Y1 0.9900
N1Y H1Y2 0.9900
C1X H1X6 0.9800
C1X H1X7 0.9800
C1X H1X3 0.9800
C1Y H1Y5 0.9800
C1Y H1Y6 0.9800
C1Y H1Y3 0.9800
O2W H2W1 0.89(6)
O2W H2W2 0.84(6)
O1X C3X 1.421(5)
O1X H1X 0.8400
C24 H24 1.0000
C21 H21 1.0000
O1W H1W1 0.81(7)
O1W H1W2 0.94(7)
O3W H3W1 0.85(8)
O3W H3W2 0.86(8)
C20 H20 1.0000
O1Y C4Y 1.431(4)
O1Y H1Y 0.8400
C3Y C2Y 1.516(5)
C3Y H3Y1 0.9800
C3Y H3Y2 0.9800
C3Y H3Y3 0.9800
C4Y C5Y 1.519(5)
C4Y C2Y 1.534(5)
C4Y H4Y 1.0000
C6Y C7Y 1.393(5)
C6Y C5Y 1.395(5)
C6Y H6Y 0.9500
C8 H8A 0.9900
C8 H8B 0.9900
C5Y C10Y 1.391(5)
C2Y H2Y 1.0000
C7Y C8Y 1.385(6)
C7Y H7Y 0.9500
C10Y C9Y 1.392(5)
C10Y H10Y 0.9500
C3X C5X 1.516(5)
C3X C2X 1.531(5)
C3X H3X 1.0000
C2X C4X 1.521(6)
C2X H2X 1.0000
C9Y C8Y 1.388(6)
C9Y H9Y 0.9500
C8Y H8Y 0.9500
C4X H4X1 0.9800
C4X H4X2 0.9800
C4X H4X3 0.9800
O5W H5W1 0.90(8)
O5W H5W2 0.87(8)
C5X C10X 1.390(5)
C5X C6X 1.399(5)
O6W H6W1 1.04(9)
O6W H6W2 0.82(9)
C6X C7X 1.389(6)
C6X H6X 0.9500
O7W H7W1 0.83(7)
O7W H7W2 0.90(7)
C7X C8X 1.388(6)
C7X H7X 0.9500
C8X C9X 1.391(6)
C8X H8X 0.9500
C10X C9X 1.386(6)
C10X H10X 0.9500
C9X H9X 0.9500
